data_7234981
loop_
_publ_author_name
'Sakakibara, Erika'
'Shisaka, Yuma'
'Onoda, Hiroki'
'Koga, Daiki'
'Xu, Ning'
'Ono, Toshikazu'
'Hisaeda, Yoshio'
'Sugimoto, Hiroshi'
'Shiro, Yoshitsugu'
'Watanabe, Yoshihito'
'Shoji, Osami'

_publ_section_title
;
 Highly malleable haem-binding site of the haemoprotein HasA permits
 stable accommodation of bulky tetraphenylporphycenes
;
_journal_issue 32
_journal_name_full 'RSC Advances'
_journal_page_first 18697
_journal_paper_doi 10.1039/C9RA02872B
_journal_volume 9
_journal_year 2019
_chemical_formula_moiety 'C88 H56 Fe2 N8 O'
_chemical_formula_sum 'C88 H56 Fe2 N8 O'
_chemical_formula_weight 1353.10
_space_group_crystal_system tetragonal
_space_group_IT_number 88
_space_group_name_Hall '-I 4ad'
_space_group_name_H-M_alt 'I 41/a :2'
_atom_sites_solution_hydrogens geom
_atom_sites_solution_primary dual
_audit_creation_date 2018-05-20
_audit_creation_method
;
Olex2 1.2-ac3
(compiled 2017.02.24 svn.r3390 for Rigaku Oxford Diffraction, GUI svn.r5318)
;
_audit_update_record
;
2019-04-08 deposited with the CCDC.	2019-05-24 downloaded from the CCDC.
;
_cell_angle_alpha 90
_cell_angle_beta 90
_cell_angle_gamma 90
_cell_formula_units_Z 8
_cell_length_a 17.9013(3)
_cell_length_b 17.9013(3)
_cell_length_c 42.9649(8)
_cell_measurement_reflns_used 7906
_cell_measurement_temperature 93
_cell_measurement_theta_max 28.9190
_cell_measurement_theta_min 2.5870
_cell_volume 13768.4(4)
_computing_cell_refinement 'CrysAlisPro 1.171.39.34a (Rigaku OD, 2017)'
_computing_data_collection 'CrysAlisPro 1.171.39.34a (Rigaku OD, 2017)'
_computing_data_reduction 'CrysAlisPro 1.171.39.34a (Rigaku OD, 2017)'
_computing_molecular_graphics 'Olex2 (Dolomanov et al., 2009)'
_computing_publication_material 'Olex2 (Dolomanov et al., 2009)'
_computing_structure_refinement 'ShelXL (Sheldrick, 2015)'
_computing_structure_solution 'ShelXT (Sheldrick, 2015)'
_diffrn_ambient_temperature 93
_diffrn_detector 'CCD plate'
_diffrn_measured_fraction_theta_full 0.999
_diffrn_measured_fraction_theta_max 0.999
_diffrn_measurement_details
;
List of Runs (angles in degrees, time in seconds):

  # Type    Start    End  Width  t~exp~   \w     \q     \k     \f   Frames
#--------------------------------------------------------------------------
  1  \w    -74.00 118.00   0.75   75.00    --   30.00  54.00-150.00  256
  2  \w    -74.00  27.25   0.75   75.00    --   30.00  54.00  30.00  135
;
_diffrn_measurement_device 'two-circle diffractometer'
_diffrn_measurement_device_type 'XtaLAB Mini (JP)'
_diffrn_measurement_method '\w scans'
_diffrn_orient_matrix_type 'CrysAlisPro convention (1999,Acta A55,543-557)'
_diffrn_orient_matrix_UB_11 -0.0153013000
_diffrn_orient_matrix_UB_12 0.0346561000
_diffrn_orient_matrix_UB_13 0.0048420000
_diffrn_orient_matrix_UB_21 -0.0306595000
_diffrn_orient_matrix_UB_22 -0.0190603000
_diffrn_orient_matrix_UB_23 0.0068172000
_diffrn_orient_matrix_UB_31 0.0198752000
_diffrn_orient_matrix_UB_32 -0.0026470000
_diffrn_orient_matrix_UB_33 0.0142310000
_diffrn_radiation_monochromator graphite
_diffrn_radiation_probe x-ray
_diffrn_radiation_type MoK\a
_diffrn_radiation_wavelength 0.71073
_diffrn_reflns_av_R_equivalents 0.0762
_diffrn_reflns_av_unetI/netI 0.0590
_diffrn_reflns_Laue_measured_fraction_full 0.999
_diffrn_reflns_Laue_measured_fraction_max 0.999
_diffrn_reflns_limit_h_max 16
_diffrn_reflns_limit_h_min -22
_diffrn_reflns_limit_k_max 22
_diffrn_reflns_limit_k_min -22
_diffrn_reflns_limit_l_max 53
_diffrn_reflns_limit_l_min -53
_diffrn_reflns_number 35926
_diffrn_reflns_point_group_measured_fraction_full 0.999
_diffrn_reflns_point_group_measured_fraction_max 0.999
_diffrn_reflns_theta_full 25.242
_diffrn_reflns_theta_max 26.372
_diffrn_reflns_theta_min 2.465
_diffrn_source 'fine-focus sealed X-ray tube'
_diffrn_source_type 'Rigaku (Mo) X-ray Source'
_exptl_absorpt_coefficient_mu 0.477
_exptl_absorpt_correction_T_max 1.00000
_exptl_absorpt_correction_T_min 0.48847
_exptl_absorpt_correction_type multi-scan
_exptl_absorpt_process_details
;
CrysAlisPro 1.171.39.34a (Rigaku Oxford Diffraction, 2017)
Empirical absorption correction using spherical harmonics,
 implemented in SCALE3 ABSPACK scaling algorithm.
;
_exptl_crystal_colour violet
_exptl_crystal_colour_primary violet
_exptl_crystal_density_diffrn 1.306
_exptl_crystal_description block
_exptl_crystal_F_000 5600
_exptl_crystal_size_max 0.3
_exptl_crystal_size_mid 0.3
_exptl_crystal_size_min 0.1
_refine_diff_density_max 0.979
_refine_diff_density_min -0.698
_refine_diff_density_rms 0.077
_refine_ls_extinction_method none
_refine_ls_goodness_of_fit_ref 1.082
_refine_ls_hydrogen_treatment constr
_refine_ls_matrix_type full
_refine_ls_number_parameters 447
_refine_ls_number_reflns 7049
_refine_ls_number_restraints 0
_refine_ls_restrained_S_all 1.082
_refine_ls_R_factor_all 0.0798
_refine_ls_R_factor_gt 0.0546
_refine_ls_shift/su_max 0.007
_refine_ls_shift/su_mean 0.000
_refine_ls_structure_factor_coef Fsqd
_refine_ls_weighting_details 'w=1/[\s^2^(Fo^2^)+(0.1000P)^2^] where P=(Fo^2^+2Fc^2^)/3'
_refine_ls_weighting_scheme calc
_refine_ls_wR_factor_gt 0.1466
_refine_ls_wR_factor_ref 0.1745
_reflns_Friedel_coverage 0.000
_reflns_number_gt 5243
_reflns_number_total 7049
_reflns_threshold_expression 'I > 2\s(I)'
_cod_data_source_file c9ra02872b2.cif
_cod_data_source_block xu017
_cod_original_cell_volume 13768.4(5)
_cod_original_sg_symbol_H-M 'I 41/a'
_cod_database_code 7234981
_shelx_shelxl_version_number 2018/3
_chemical_oxdiff_formula 'C H N Fe Cl'
_chemical_oxdiff_usercomment 'Fe-PhPc (Cl anion Ch2Cl2 hexane)'
_shelx_space_group_comment
;
The symmetry employed for this shelxl refinement is uniquely defined
by the following loop, which should always be used as a source of
symmetry information in preference to the above space-group names.
They are only intended as comments.
;
_diffrn_oxdiff_ac3_digest_frames
;
01b84de275002b8f4c809e416585e3f4e000391d57e
;
_reflns_odcompleteness_completeness 99.85
_reflns_odcompleteness_iscentric 1
_reflns_odcompleteness_theta 26.32
_olex2_refinement_description
;
1. Fixed Uiso
 At 1.2 times of:
  All C(H) groups
2.a Aromatic/amide H refined with riding coordinates:
 C2(H2), C3(H3), C6(H6), C7(H7), C12(H12), C13(H13), C16(H16), C17(H17),
 C22(H22), C23(H23), C24(H24), C25(H25), C26(H26), C28(H28), C29(H29), C30(H30),
  C31(H31), C32(H32), C34(H34), C35(H35), C36(H36), C37(H37), C38(H38),
 C40(H40), C41(H41), C42(H42), C43(H43), C44(H44)
;
_olex2_submission_special_instructions 'No special instructions were received'
_oxdiff_exptl_absorpt_empirical_details
;
Empirical correction (ABSPACK) includes:
- Absorption correction using spherical harmonics
- Frame scaling
;
_oxdiff_exptl_absorpt_empirical_full_max 1.476
_oxdiff_exptl_absorpt_empirical_full_min 0.724

loop_
_space_group_symop_operation_xyz
'x, y, z'
'-x+1/2, -y, z+1/2'
'-y+3/4, x+1/4, z+1/4'
'y+3/4, -x+3/4, z+3/4'
'x+1/2, y+1/2, z+1/2'
'-x+1, -y+1/2, z+1'
'-y+5/4, x+3/4, z+3/4'
'y+5/4, -x+5/4, z+5/4'
'-x, -y, -z'
'x-1/2, y, -z-1/2'
'y-3/4, -x-1/4, -z-1/4'
'-y-3/4, x-3/4, -z-3/4'
'-x+1/2, -y+1/2, -z+1/2'
'x, y+1/2, -z'
'y-1/4, -x+1/4, -z+1/4'
'-y-1/4, x-1/4, -z-1/4'

loop_
_atom_site_label
_atom_site_type_symbol
_atom_site_fract_x
_atom_site_fract_y
_atom_site_fract_z
_atom_site_U_iso_or_equiv
_atom_site_adp_type
_atom_site_occupancy
_atom_site_site_symmetry_order
_atom_site_calc_flag
_atom_site_refinement_flags_posn
_atom_site_refinement_flags_adp
_atom_site_refinement_flags_occupancy
Fe1 Fe 0.52985(2) 0.15626(2) 0.56509(2) 0.01854(15) Uani 1 1 d . . .
O1 O 0.500000 0.250000 0.56567(6) 0.0266(6) Uani 1 2 d S T P
N1 N 0.55867(12) 0.12756(12) 0.52052(5) 0.0207(5) Uani 1 1 d . . .
C1 C 0.52518(15) 0.11653(15) 0.49200(6) 0.0220(6) Uani 1 1 d . . .
N2 N 0.64362(12) 0.15240(12) 0.57008(5) 0.0204(5) Uani 1 1 d . . .
C2 C 0.58346(16) 0.11856(16) 0.46854(6) 0.0245(6) Uani 1 1 d . . .
H2 H 0.576421 0.111955 0.446795 0.029 Uiso 1 1 calc R . .
N3 N 0.52208(13) 0.11340(13) 0.60901(5) 0.0225(5) Uani 1 1 d . . .
C3 C 0.64990(16) 0.13151(16) 0.48294(6) 0.0265(6) Uani 1 1 d . . .
H3 H 0.697583 0.135430 0.473377 0.032 Uiso 1 1 calc R . .
N4 N 0.43658(13) 0.09129(13) 0.55949(5) 0.0219(5) Uani 1 1 d . . .
C4 C 0.63353(15) 0.13798(15) 0.51520(6) 0.0216(6) Uani 1 1 d . . .
C5 C 0.67870(15) 0.15325(15) 0.54165(6) 0.0228(6) Uani 1 1 d . . .
C6 C 0.75515(16) 0.17187(16) 0.54525(6) 0.0262(6) Uani 1 1 d . . .
H6 H 0.791447 0.175423 0.529185 0.031 Uiso 1 1 calc R . .
C7 C 0.76647(16) 0.18368(16) 0.57619(7) 0.0245(6) Uani 1 1 d . . .
H7 H 0.812165 0.198286 0.585644 0.029 Uiso 1 1 calc R . .
C8 C 0.69651(15) 0.17002(15) 0.59214(6) 0.0228(6) Uani 1 1 d . . .
C9 C 0.68749(16) 0.17310(15) 0.62514(6) 0.0233(6) Uani 1 1 d . . .
C10 C 0.62716(16) 0.15145(15) 0.64443(6) 0.0228(6) Uani 1 1 d . . .
C11 C 0.55627(16) 0.12005(15) 0.63752(6) 0.0231(6) Uani 1 1 d . . .
C12 C 0.50752(17) 0.08709(17) 0.66063(6) 0.0290(7) Uani 1 1 d . . .
H12 H 0.517298 0.083987 0.682322 0.035 Uiso 1 1 calc R . .
C13 C 0.44536(17) 0.06133(17) 0.64597(6) 0.0291(7) Uani 1 1 d . . .
H13 H 0.403909 0.036858 0.655281 0.035 Uiso 1 1 calc R . .
C14 C 0.45492(15) 0.07844(16) 0.61383(6) 0.0243(6) Uani 1 1 d . . .
C15 C 0.40872(16) 0.06777(16) 0.58767(6) 0.0236(6) Uani 1 1 d . . .
C16 C 0.33451(16) 0.04044(17) 0.58381(7) 0.0285(7) Uani 1 1 d . . .
H16 H 0.303272 0.019859 0.599491 0.034 Uiso 1 1 calc R . .
C17 C 0.31732(16) 0.04965(17) 0.55329(7) 0.0281(6) Uani 1 1 d . . .
H17 H 0.270967 0.037551 0.543773 0.034 Uiso 1 1 calc R . .
C18 C 0.38206(15) 0.08121(15) 0.53768(6) 0.0229(6) Uani 1 1 d . . .
C19 C 0.38558(15) 0.09549(15) 0.50510(6) 0.0219(6) Uani 1 1 d . . .
C20 C 0.44792(15) 0.10840(15) 0.48546(6) 0.0217(6) Uani 1 1 d . . .
C21 C 0.42944(15) 0.11893(16) 0.45131(6) 0.0227(6) Uani 1 1 d . . .
C22 C 0.40426(17) 0.18842(18) 0.44129(7) 0.0320(7) Uani 1 1 d . . .
H22 H 0.401649 0.228774 0.455609 0.038 Uiso 1 1 calc R . .
C23 C 0.38295(19) 0.19930(19) 0.41060(8) 0.0386(8) Uani 1 1 d . . .
H23 H 0.365815 0.246952 0.403990 0.046 Uiso 1 1 calc R . .
C24 C 0.38661(18) 0.1409(2) 0.38961(7) 0.0365(8) Uani 1 1 d . . .
H24 H 0.370930 0.148148 0.368701 0.044 Uiso 1 1 calc R . .
C25 C 0.41292(18) 0.07243(19) 0.39900(7) 0.0336(7) Uani 1 1 d . . .
H25 H 0.416282 0.032720 0.384396 0.040 Uiso 1 1 calc R . .
C26 C 0.43472(16) 0.06070(17) 0.42974(6) 0.0267(6) Uani 1 1 d . . .
H26 H 0.453125 0.013263 0.436029 0.032 Uiso 1 1 calc R . .
C27 C 0.30943(15) 0.09412(16) 0.48999(6) 0.0236(6) Uani 1 1 d . . .
C28 C 0.25772(17) 0.14967(18) 0.49737(7) 0.0315(7) Uani 1 1 d . . .
H28 H 0.271083 0.188290 0.511482 0.038 Uiso 1 1 calc R . .
C29 C 0.18650(18) 0.1489(2) 0.48417(8) 0.0384(8) Uani 1 1 d . . .
H29 H 0.151618 0.186944 0.489302 0.046 Uiso 1 1 calc R . .
C30 C 0.16661(18) 0.0929(2) 0.46364(7) 0.0379(8) Uani 1 1 d . . .
H30 H 0.118080 0.092332 0.454698 0.045 Uiso 1 1 calc R . .
C31 C 0.21721(18) 0.03796(18) 0.45620(7) 0.0325(7) Uani 1 1 d . . .
H31 H 0.203585 -0.000325 0.441976 0.039 Uiso 1 1 calc R . .
C32 C 0.28843(17) 0.03803(16) 0.46937(6) 0.0266(6) Uani 1 1 d . . .
H32 H 0.322798 -0.000473 0.464226 0.032 Uiso 1 1 calc R . .
C33 C 0.75614(16) 0.20312(16) 0.64138(6) 0.0257(6) Uani 1 1 d . . .
C34 C 0.81677(19) 0.1568(2) 0.64803(8) 0.0425(8) Uani 1 1 d . . .
H34 H 0.814415 0.105330 0.642749 0.051 Uiso 1 1 calc R . .
C35 C 0.8804(2) 0.1849(2) 0.66223(9) 0.0530(10) Uani 1 1 d . . .
H35 H 0.921177 0.152659 0.666758 0.064 Uiso 1 1 calc R . .
C36 C 0.8845(2) 0.2606(2) 0.66987(8) 0.0470(9) Uani 1 1 d . . .
H36 H 0.928114 0.280278 0.679474 0.056 Uiso 1 1 calc R . .
C37 C 0.82497(19) 0.3065(2) 0.66337(8) 0.0424(9) Uani 1 1 d . . .
H37 H 0.827515 0.358014 0.668556 0.051 Uiso 1 1 calc R . .
C38 C 0.76130(17) 0.27834(17) 0.64935(7) 0.0312(7) Uani 1 1 d . . .
H38 H 0.720568 0.310794 0.645096 0.037 Uiso 1 1 calc R . .
C39 C 0.63974(17) 0.15908(16) 0.67914(6) 0.0257(6) Uani 1 1 d . . .
C40 C 0.6815(2) 0.1060(2) 0.69528(7) 0.0418(9) Uani 1 1 d . . .
H40 H 0.703219 0.065459 0.684272 0.050 Uiso 1 1 calc R . .
C41 C 0.6916(2) 0.1115(2) 0.72710(8) 0.0476(9) Uani 1 1 d . . .
H41 H 0.720965 0.075317 0.737669 0.057 Uiso 1 1 calc R . .
C42 C 0.6593(2) 0.16955(18) 0.74367(7) 0.0413(8) Uani 1 1 d . . .
H42 H 0.666381 0.173577 0.765517 0.050 Uiso 1 1 calc R . .
C43 C 0.6165(2) 0.22132(19) 0.72793(8) 0.0446(9) Uani 1 1 d . . .
H43 H 0.593851 0.261067 0.739123 0.054 Uiso 1 1 calc R . .
C44 C 0.60622(19) 0.21627(17) 0.69601(7) 0.0339(7) Uani 1 1 d . . .
H44 H 0.576059 0.252093 0.685605 0.041 Uiso 1 1 calc R . .

loop_
_atom_site_aniso_label
_atom_site_aniso_U_11
_atom_site_aniso_U_22
_atom_site_aniso_U_33
_atom_site_aniso_U_23
_atom_site_aniso_U_13
_atom_site_aniso_U_12
Fe1 0.0179(2) 0.0174(2) 0.0203(2) 0.00118(14) 0.00000(14) 0.00084(15)
O1 0.0266(16) 0.0241(15) 0.0290(14) 0.000 0.000 0.0064(12)
N1 0.0203(12) 0.0186(12) 0.0233(11) 0.0024(9) 0.0010(9) 0.0012(9)
C1 0.0257(15) 0.0158(14) 0.0246(13) 0.0015(11) -0.0026(11) 0.0015(11)
N2 0.0197(12) 0.0188(12) 0.0226(11) 0.0014(9) 0.0007(9) 0.0015(9)
C2 0.0253(15) 0.0266(15) 0.0215(13) -0.0008(11) 0.0035(11) 0.0050(12)
N3 0.0203(12) 0.0251(13) 0.0222(11) 0.0032(9) -0.0029(9) -0.0003(10)
C3 0.0218(15) 0.0281(16) 0.0296(15) 0.0020(12) 0.0055(12) 0.0018(12)
N4 0.0218(12) 0.0206(12) 0.0233(11) 0.0015(9) 0.0003(9) -0.0001(9)
C4 0.0188(14) 0.0201(14) 0.0259(14) 0.0016(11) 0.0010(11) 0.0021(11)
C5 0.0199(14) 0.0222(14) 0.0264(14) 0.0036(11) 0.0025(11) 0.0047(11)
C6 0.0217(15) 0.0264(16) 0.0304(15) 0.0047(12) 0.0026(12) 0.0021(12)
C7 0.0185(14) 0.0239(15) 0.0311(14) -0.0006(11) -0.0049(11) 0.0000(11)
C8 0.0223(15) 0.0195(14) 0.0267(14) 0.0013(11) -0.0016(11) 0.0027(11)
C9 0.0238(15) 0.0198(14) 0.0262(14) -0.0002(11) -0.0048(11) 0.0039(11)
C10 0.0270(15) 0.0159(14) 0.0254(14) 0.0010(11) -0.0025(11) 0.0040(11)
C11 0.0273(15) 0.0209(14) 0.0210(13) 0.0007(11) -0.0002(11) 0.0045(12)
C12 0.0349(18) 0.0306(17) 0.0215(13) 0.0041(12) 0.0000(12) -0.0050(13)
C13 0.0293(16) 0.0331(17) 0.0248(14) 0.0029(12) 0.0039(12) -0.0066(13)
C14 0.0218(15) 0.0235(15) 0.0277(14) 0.0027(11) 0.0004(11) -0.0031(12)
C15 0.0233(15) 0.0232(15) 0.0243(13) 0.0026(11) 0.0016(11) -0.0009(12)
C16 0.0239(15) 0.0341(17) 0.0276(14) 0.0022(12) 0.0043(12) -0.0047(13)
C17 0.0229(15) 0.0311(17) 0.0302(15) 0.0018(12) -0.0019(12) -0.0044(12)
C18 0.0233(15) 0.0191(14) 0.0261(14) 0.0000(11) -0.0024(11) 0.0001(11)
C19 0.0230(15) 0.0169(14) 0.0259(14) 0.0004(11) -0.0024(11) 0.0010(11)
C20 0.0239(15) 0.0151(13) 0.0260(14) 0.0002(10) -0.0011(11) 0.0026(11)
C21 0.0218(14) 0.0236(15) 0.0228(13) 0.0002(11) -0.0005(11) 0.0003(11)
C22 0.0336(18) 0.0262(17) 0.0361(16) 0.0046(13) -0.0061(13) 0.0033(13)
C23 0.0394(19) 0.0346(18) 0.0417(18) 0.0136(15) -0.0043(15) 0.0085(15)
C24 0.0310(18) 0.053(2) 0.0258(15) 0.0102(14) -0.0023(13) 0.0030(15)
C25 0.0327(18) 0.045(2) 0.0232(14) -0.0038(13) -0.0003(12) 0.0023(15)
C26 0.0268(16) 0.0262(16) 0.0270(14) 0.0019(12) 0.0002(12) 0.0058(12)
C27 0.0221(15) 0.0247(15) 0.0239(13) 0.0045(11) -0.0022(11) -0.0027(12)
C28 0.0290(17) 0.0319(17) 0.0335(15) -0.0031(13) -0.0009(13) 0.0017(13)
C29 0.0252(17) 0.046(2) 0.0437(19) 0.0062(15) -0.0010(14) 0.0060(15)
C30 0.0256(17) 0.055(2) 0.0328(16) 0.0148(15) -0.0071(13) -0.0061(15)
C31 0.0344(18) 0.0389(18) 0.0241(14) 0.0069(13) -0.0075(13) -0.0120(14)
C32 0.0307(16) 0.0265(16) 0.0226(13) 0.0033(11) 0.0007(11) -0.0039(13)
C33 0.0235(15) 0.0273(16) 0.0261(14) -0.0026(11) -0.0033(11) 0.0006(12)
C34 0.0336(19) 0.036(2) 0.058(2) -0.0073(16) -0.0140(16) 0.0046(15)
C35 0.033(2) 0.063(3) 0.064(2) -0.007(2) -0.0209(18) 0.0076(18)
C36 0.0308(19) 0.064(3) 0.046(2) -0.0151(18) -0.0090(15) -0.0087(18)
C37 0.0316(19) 0.045(2) 0.051(2) -0.0209(16) 0.0052(15) -0.0082(16)
C38 0.0254(16) 0.0297(17) 0.0386(16) -0.0062(13) 0.0030(13) 0.0005(13)
C39 0.0285(16) 0.0233(15) 0.0253(14) -0.0004(11) -0.0010(12) -0.0020(12)
C40 0.056(2) 0.038(2) 0.0317(16) -0.0028(14) -0.0081(15) 0.0178(17)
C41 0.062(3) 0.051(2) 0.0298(17) 0.0025(16) -0.0105(16) 0.0108(19)
C42 0.065(2) 0.0364(19) 0.0222(15) -0.0010(13) -0.0044(15) -0.0101(17)
C43 0.074(3) 0.0262(18) 0.0337(17) -0.0072(14) 0.0135(17) 0.0004(17)
C44 0.048(2) 0.0262(16) 0.0278(15) 0.0019(12) 0.0047(14) 0.0054(14)

loop_
_atom_type_symbol
_atom_type_description
_atom_type_scat_dispersion_real
_atom_type_scat_dispersion_imag
_atom_type_scat_source
C C 0.0033 0.0016 'International Tables Vol C Tables 4.2.6.8 and 6.1.1.4'
H H 0.0000 0.0000 'International Tables Vol C Tables 4.2.6.8 and 6.1.1.4'
Fe Fe 0.3463 0.8444 'International Tables Vol C Tables 4.2.6.8 and 6.1.1.4'
N N 0.0061 0.0033 'International Tables Vol C Tables 4.2.6.8 and 6.1.1.4'
O O 0.0106 0.0060 'International Tables Vol C Tables 4.2.6.8 and 6.1.1.4'

loop_
_geom_angle_atom_site_label_1
_geom_angle_atom_site_label_2
_geom_angle_atom_site_label_3
_geom_angle
_geom_angle_site_symmetry_3
O1 Fe1 N1 109.17(10) .
O1 Fe1 N2 109.40(7) .
O1 Fe1 N3 108.93(11) .
O1 Fe1 N4 107.17(7) .
N2 Fe1 N1 80.74(9) .
N2 Fe1 N4 143.43(9) .
N3 Fe1 N1 141.89(9) .
N3 Fe1 N2 87.61(9) .
N3 Fe1 N4 80.78(9) .
N4 Fe1 N1 87.31(9) .
Fe1 O1 Fe1 178.39(17) 6_554
C1 N1 Fe1 139.23(19) .
C4 N1 Fe1 111.55(17) .
C4 N1 C1 107.2(2) .
N1 C1 C2 107.5(2) .
N1 C1 C20 127.9(2) .
C20 C1 C2 124.5(2) .
C5 N2 Fe1 111.16(17) .
C5 N2 C8 107.2(2) .
C8 N2 Fe1 138.42(18) .
C1 C2 H2 125.8 .
C3 C2 C1 108.5(2) .
C3 C2 H2 125.8 .
C11 N3 Fe1 139.54(19) .
C14 N3 Fe1 111.77(17) .
C14 N3 C11 107.2(2) .
C2 C3 H3 127.0 .
C2 C3 C4 106.1(2) .
C4 C3 H3 127.0 .
C15 N4 Fe1 111.47(18) .
C18 N4 Fe1 137.58(19) .
C18 N4 C15 107.7(2) .
N1 C4 C3 110.6(2) .
N1 C4 C5 116.7(2) .
C5 C4 C3 132.7(3) .
N2 C5 C4 116.7(2) .
N2 C5 C6 110.3(2) .
C6 C5 C4 133.0(3) .
C5 C6 H6 126.7 .
C7 C6 C5 106.7(2) .
C7 C6 H6 126.7 .
C6 C7 H7 126.1 .
C6 C7 C8 107.9(2) .
C8 C7 H7 126.1 .
N2 C8 C7 107.9(2) .
N2 C8 C9 127.9(3) .
C9 C8 C7 124.1(3) .
C8 C9 C33 112.3(2) .
C10 C9 C8 131.1(3) .
C10 C9 C33 116.6(2) .
C9 C10 C11 131.9(3) .
C9 C10 C39 116.0(2) .
C11 C10 C39 112.0(2) .
N3 C11 C10 128.2(2) .
N3 C11 C12 107.9(2) .
C10 C11 C12 123.9(2) .
C11 C12 H12 125.8 .
C13 C12 C11 108.3(2) .
C13 C12 H12 125.8 .
C12 C13 H13 126.9 .
C12 C13 C14 106.1(3) .
C14 C13 H13 126.9 .
N3 C14 C13 110.5(2) .
N3 C14 C15 117.1(2) .
C15 C14 C13 132.4(3) .
N4 C15 C14 116.6(2) .
N4 C15 C16 109.9(2) .
C14 C15 C16 133.4(3) .
C15 C16 H16 126.8 .
C17 C16 C15 106.4(2) .
C17 C16 H16 126.8 .
C16 C17 H17 125.9 .
C16 C17 C18 108.2(3) .
C18 C17 H17 125.9 .
N4 C18 C17 107.7(2) .
N4 C18 C19 128.3(3) .
C19 C18 C17 124.0(3) .
C18 C19 C27 112.3(2) .
C20 C19 C18 130.5(3) .
C20 C19 C27 117.2(2) .
C1 C20 C21 113.1(2) .
C19 C20 C1 131.8(2) .
C19 C20 C21 115.1(2) .
C22 C21 C20 118.8(2) .
C22 C21 C26 118.9(3) .
C26 C21 C20 122.3(2) .
C21 C22 H22 119.7 .
C23 C22 C21 120.6(3) .
C23 C22 H22 119.7 .
C22 C23 H23 120.0 .
C24 C23 C22 120.1(3) .
C24 C23 H23 120.0 .
C23 C24 H24 120.0 .
C25 C24 C23 120.0(3) .
C25 C24 H24 120.0 .
C24 C25 H25 119.7 .
C24 C25 C26 120.6(3) .
C26 C25 H25 119.7 .
C21 C26 H26 120.1 .
C25 C26 C21 119.8(3) .
C25 C26 H26 120.1 .
C28 C27 C19 119.3(2) .
C32 C27 C19 122.0(3) .
C32 C27 C28 118.7(3) .
C27 C28 H28 119.8 .
C27 C28 C29 120.4(3) .
C29 C28 H28 119.8 .
C28 C29 H29 119.9 .
C30 C29 C28 120.1(3) .
C30 C29 H29 119.9 .
C29 C30 H30 120.1 .
C31 C30 C29 119.8(3) .
C31 C30 H30 120.1 .
C30 C31 H31 119.8 .
C30 C31 C32 120.5(3) .
C32 C31 H31 119.8 .
C27 C32 C31 120.4(3) .
C27 C32 H32 119.8 .
C31 C32 H32 119.8 .
C34 C33 C9 121.0(3) .
C38 C33 C9 120.7(3) .
C38 C33 C34 118.2(3) .
C33 C34 H34 119.5 .
C35 C34 C33 120.9(3) .
C35 C34 H34 119.5 .
C34 C35 H35 120.1 .
C34 C35 C36 119.9(3) .
C36 C35 H35 120.1 .
C35 C36 H36 120.3 .
C37 C36 C35 119.4(3) .
C37 C36 H36 120.3 .
C36 C37 H37 119.7 .
C36 C37 C38 120.7(3) .
C38 C37 H37 119.7 .
C33 C38 H38 119.5 .
C37 C38 C33 120.9(3) .
C37 C38 H38 119.5 .
C40 C39 C10 120.6(3) .
C44 C39 C10 121.0(3) .
C44 C39 C40 118.3(3) .
C39 C40 H40 119.5 .
C41 C40 C39 120.9(3) .
C41 C40 H40 119.5 .
C40 C41 H41 119.8 .
C40 C41 C42 120.4(3) .
C42 C41 H41 119.8 .
C41 C42 H42 120.5 .
C43 C42 C41 118.9(3) .
C43 C42 H42 120.5 .
C42 C43 H43 119.5 .
C42 C43 C44 121.0(3) .
C44 C43 H43 119.5 .
C39 C44 H44 119.8 .
C43 C44 C39 120.4(3) .
C43 C44 H44 119.8 .

loop_
_geom_bond_atom_site_label_1
_geom_bond_atom_site_label_2
_geom_bond_distance
Fe1 O1 1.7612(4)
Fe1 N1 2.049(2)
Fe1 N2 2.049(2)
Fe1 N3 2.042(2)
Fe1 N4 2.049(2)
N1 C1 1.378(3)
N1 C4 1.372(3)
C1 C2 1.451(4)
C1 C20 1.419(4)
N2 C5 1.374(3)
N2 C8 1.376(3)
C2 H2 0.9500
C2 C3 1.361(4)
N3 C11 1.375(3)
N3 C14 1.371(3)
C3 H3 0.9500
C3 C4 1.421(4)
N4 C15 1.375(3)
N4 C18 1.365(3)
C4 C5 1.421(4)
C5 C6 1.417(4)
C6 H6 0.9500
C6 C7 1.361(4)
C7 H7 0.9500
C7 C8 1.449(4)
C8 C9 1.428(4)
C9 C10 1.416(4)
C9 C33 1.512(4)
C10 C11 1.419(4)
C10 C39 1.514(4)
C11 C12 1.447(4)
C12 H12 0.9500
C12 C13 1.359(4)
C13 H13 0.9500
C13 C14 1.425(4)
C14 C15 1.409(4)
C15 C16 1.425(4)
C16 H16 0.9500
C16 C17 1.357(4)
C17 H17 0.9500
C17 C18 1.454(4)
C18 C19 1.424(4)
C19 C20 1.418(4)
C19 C27 1.510(4)
C20 C21 1.516(4)
C21 C22 1.391(4)
C21 C26 1.398(4)
C22 H22 0.9500
C22 C23 1.387(4)
C23 H23 0.9500
C23 C24 1.382(5)
C24 H24 0.9500
C24 C25 1.374(4)
C25 H25 0.9500
C25 C26 1.393(4)
C26 H26 0.9500
C27 C28 1.395(4)
C27 C32 1.391(4)
C28 H28 0.9500
C28 C29 1.396(4)
C29 H29 0.9500
C29 C30 1.382(5)
C30 H30 0.9500
C30 C31 1.375(5)
C31 H31 0.9500
C31 C32 1.395(4)
C32 H32 0.9500
C33 C34 1.395(4)
C33 C38 1.392(4)
C34 H34 0.9500
C34 C35 1.387(5)
C35 H35 0.9500
C35 C36 1.397(6)
C36 H36 0.9500
C36 C37 1.374(5)
C37 H37 0.9500
C37 C38 1.384(4)
C38 H38 0.9500
C39 C40 1.393(4)
C39 C44 1.390(4)
C40 H40 0.9500
C40 C41 1.383(4)
C41 H41 0.9500
C41 C42 1.386(5)
C42 H42 0.9500
C42 C43 1.379(5)
C43 H43 0.9500
C43 C44 1.387(4)
C44 H44 0.9500
